data_1572589
loop_
_publ_author_name
'Ren, Jiajia'
'He, Tengfei'
'Lu, Haolin'
'Wang, Hebin'
'Shao, Tianyin'
'Wang, Zhaoyu'
'Zhang, Yunxin'
'Gull, Sehrish'
'Chi, Yun'
'Zhong, Yu-Wu'
'Chen, Yongsheng'
'Long, Guankui'

_publ_section_title
;
 Tuning the circularly polarized phosphorescence of platinum(II) complexes
 through a chiral cation strategy.
;
_journal_issue 23
_journal_name_full 'Materials horizons'
_journal_page_first 6089
_journal_page_last 6097
_journal_paper_doi 10.1039/d4mh01105h
_journal_volume 11
_journal_year 2024
_chemical_absolute_configuration rm
_chemical_formula_moiety 'C11 H8 Cl2 N Pt, C4 H10 N O2'
_chemical_formula_sum 'C15 H18 Cl2 N2 O2 Pt'
_chemical_formula_weight 524.30
_chemical_name_systematic S-ABA.[Pt(ppy)Cl2]
_space_group_crystal_system monoclinic
_space_group_IT_number 4
_space_group_name_Hall 'P 2yb'
_space_group_name_H-M_alt 'P 1 21 1'
_atom_sites_solution_hydrogens geom
_atom_sites_solution_primary dual
_audit_creation_date 2024-06-05
_audit_creation_method
;
Olex2 1.5
(compiled 2024.02.16 svn.r378c4104 for OlexSys, GUI svn.r6928)
;
_audit_update_record
;
2024-06-25 deposited with the CCDC.	2024-09-12 downloaded from the CCDC.
;
_cell_angle_alpha 90
_cell_angle_beta 103.556(3)
_cell_angle_gamma 90
_cell_formula_units_Z 4
_cell_length_a 13.7103(4)
_cell_length_b 7.5618(3)
_cell_length_c 16.8169(6)
_cell_measurement_reflns_used 6162
_cell_measurement_temperature 100.0(2)
_cell_measurement_theta_max 75.7050
_cell_measurement_theta_min 4.7220
_cell_volume 1694.91(11)
_computing_cell_refinement 'CrysAlisPro 1.171.40.84a (Rigaku OD, 2020)'
_computing_data_collection 'CrysAlisPro 1.171.40.84a (Rigaku OD, 2020)'
_computing_data_reduction 'CrysAlisPro 1.171.40.84a (Rigaku OD, 2020)'
_computing_molecular_graphics 'Olex2 1.5 (Dolomanov et al., 2009)'
_computing_publication_material 'Olex2 1.5 (Dolomanov et al., 2009)'
_computing_structure_refinement 'SHELXL 2014/7 (Sheldrick, 2015)'
_computing_structure_solution 'SHELXT 2014/5 (Sheldrick, 2014)'
_diffrn_ambient_environment N~2~
_diffrn_ambient_temperature 100.0(2)
_diffrn_detector 'Hybrid Pixel Array Detector'
_diffrn_detector_area_resol_mean 10.0000
_diffrn_measured_fraction_theta_full 0.996
_diffrn_measured_fraction_theta_max 0.996
_diffrn_measurement_details
;
List of Runs (angles in degrees, time in seconds):

  # Type    Start    End  Width  t~exp~   \w     \q     \k     \f   Frames
#--------------------------------------------------------------------------
  1  \w    -31.00  46.00   0.50    0.52    --    0.00  77.00  60.00  154
  2  \w    -89.00 -37.00   0.50    0.52    --    0.00 -19.00  60.00  104
  3  \w     -8.00  21.00   0.50    0.52    --    0.00 -82.00-120.00   58
  4  \w    -88.00 -28.00   0.50    0.52    --    0.00 -38.00   0.00  120
  5  \w     -5.00  23.00   0.50    0.52    --    0.00 -38.00   0.00   56
  6  \w     13.00  38.00   0.50    0.52    --    0.00  82.00-150.00   50
  7  \w    -33.00   5.00   0.50    0.52    --    0.00  82.00-150.00   76
  8  \w     83.00 183.00   0.50    2.07    --  101.90  57.00  90.00  200
  9  \w     69.00 189.00   0.50    2.07    --  101.90  19.00  30.00  240
 10  \w     13.00  46.00   0.50    2.07    --  101.90 -19.00  30.00   66
 11  \w     78.00 135.00   0.50    2.07    --  101.90  57.00  30.00  114
 12  \w     82.00 110.00   0.50    2.07    --  101.90  82.00 -30.00   56
 13  \w     75.00 155.00   0.50    2.07    --  101.90  77.00-150.00  160
 14  \w    161.00 188.00   0.50    2.07    --  101.90  77.00-150.00   54
 15  \w     24.00 124.00   0.50    2.07    --  101.90 -19.00 -90.00  200
 16  \w     69.00 179.00   0.50    2.07    --  101.90  19.00-180.00  220
 17  \w     13.00 112.00   0.50    2.07    --  101.90 -38.00-180.00  198
 18  \w     63.00 118.00   0.50    2.07    --  101.90 -19.00  30.00  110
 19  \w    150.00 175.00   0.50    2.07    --  101.90  38.00 -30.00   50
 20  \w     18.00 133.00   0.50    2.07    --  101.90 -77.00 -60.00  230
;
_diffrn_measurement_device 'four-circle diffractometer'
_diffrn_measurement_device_type 'XtaLAB AFC12 (RINC): Kappa single'
_diffrn_measurement_method '\w scans'
_diffrn_orient_matrix_type 'CrysAlisPro convention (1999,Acta A55,543-557)'
_diffrn_orient_matrix_UB_11 0.0364296000
_diffrn_orient_matrix_UB_12 0.1774861000
_diffrn_orient_matrix_UB_13 0.0415547000
_diffrn_orient_matrix_UB_21 -0.0953435000
_diffrn_orient_matrix_UB_22 0.0110948000
_diffrn_orient_matrix_UB_23 0.0333708000
_diffrn_orient_matrix_UB_31 0.0543243000
_diffrn_orient_matrix_UB_32 -0.0993842000
_diffrn_orient_matrix_UB_33 0.0776810000
_diffrn_radiation_monochromator mirror
_diffrn_radiation_probe x-ray
_diffrn_radiation_type 'Cu K\a'
_diffrn_radiation_wavelength 1.54184
_diffrn_reflns_av_R_equivalents 0.0645
_diffrn_reflns_av_unetI/netI 0.0706
_diffrn_reflns_Laue_measured_fraction_full 0.996
_diffrn_reflns_Laue_measured_fraction_max 0.996
_diffrn_reflns_limit_h_max 16
_diffrn_reflns_limit_h_min -15
_diffrn_reflns_limit_k_max 9
_diffrn_reflns_limit_k_min -9
_diffrn_reflns_limit_l_max 20
_diffrn_reflns_limit_l_min -19
_diffrn_reflns_number 14386
_diffrn_reflns_point_group_measured_fraction_full 0.993
_diffrn_reflns_point_group_measured_fraction_max 0.993
_diffrn_reflns_theta_full 66.590
_diffrn_reflns_theta_max 66.590
_diffrn_reflns_theta_min 4.747
_diffrn_source 'Rotating-anode X-ray tube (dual wavelength)'
_diffrn_source_type 'Rigaku (Cu) X-ray DW Source'
_exptl_absorpt_coefficient_mu 18.454
_exptl_absorpt_correction_T_max 1.00000
_exptl_absorpt_correction_T_min 0.19675
_exptl_absorpt_correction_type multi-scan
_exptl_absorpt_process_details
;
CrysAlisPro 1.171.40.84a (Rigaku Oxford Diffraction, 2020)
Empirical absorption correction using spherical harmonics,
implemented in SCALE3 ABSPACK scaling algorithm.
;
_exptl_crystal_colour 'clear light green'
_exptl_crystal_colour_lustre clear
_exptl_crystal_colour_modifier light
_exptl_crystal_colour_primary green
_exptl_crystal_density_diffrn 2.055
_exptl_crystal_description cube
_exptl_crystal_F_000 1000
_exptl_crystal_preparation 'ABACl and Pt dimers stirred at room temperature in chloroform.'
_exptl_crystal_recrystallization_method 'slowly evaperate.'
_exptl_crystal_size_max 0.3
_exptl_crystal_size_mid 0.2
_exptl_crystal_size_min 0.1
_refine_diff_density_max 2.198
_refine_diff_density_min -2.017
_refine_diff_density_rms 0.207
_refine_ls_abs_structure_details
;
 Flack x determined using 2167 quotients [(I+)-(I-)]/[(I+)+(I-)]
 (Parsons, Flack and Wagner, Acta Cryst. B69 (2013) 249-259).
;
_refine_ls_abs_structure_Flack -0.02(2)
_refine_ls_extinction_method none
_refine_ls_goodness_of_fit_ref 0.995
_refine_ls_hydrogen_treatment constr
_refine_ls_matrix_type full
_refine_ls_number_parameters 354
_refine_ls_number_reflns 5933
_refine_ls_number_restraints 13
_refine_ls_restrained_S_all 0.994
_refine_ls_R_factor_all 0.0466
_refine_ls_R_factor_gt 0.0412
_refine_ls_shift/su_max 0.001
_refine_ls_shift/su_mean 0.000
_refine_ls_structure_factor_coef Fsqd
_refine_ls_weighting_details 'w=1/[\s^2^(Fo^2^)+(0.0602P)^2^] where P=(Fo^2^+2Fc^2^)/3'
_refine_ls_weighting_scheme calc
_refine_ls_wR_factor_gt 0.1034
_refine_ls_wR_factor_ref 0.1067
_reflns_Friedel_coverage 0.840
_reflns_Friedel_fraction_full 0.989
_reflns_Friedel_fraction_max 0.989
_reflns_number_gt 5117
_reflns_number_total 5933
_reflns_threshold_expression 'I > 2\s(I)'
_cod_data_source_file d4mh01105h2.cif
_cod_data_source_block rjj_CCDC2
_cod_depositor_comments 'Adding full bibliography for 1572585--1572591.cif.'
_cod_original_sg_symbol_H-M P21
_cod_database_code 1572589
_shelx_shelxl_version_number 2014/7
_shelx_space_group_comment
;
The symmetry employed for this shelxl refinement is uniquely defined
by the following loop, which should always be used as a source of
symmetry information in preference to the above space-group names.
They are only intended as comments.
;
_shelx_estimated_absorpt_t_max 0.260
_shelx_estimated_absorpt_t_min 0.072
_olex2_refinement_description
;
1. Fixed Uiso
 At 1.2 times of:
  All C(H) groups, All C(H,H) groups, All N(H,H,H) groups
 At 1.5 times of:
  All C(H,H,H) groups, All O(H) groups
2. Uiso/Uaniso restraints and constraints
Uanis(C00N) \\sim Ueq, Uanis(C011) \\sim Ueq: with sigma of 0.01 and sigma for
terminal atoms of 0.02
Uanis(C00N) \\sim Ueq: with sigma of 0.001 and sigma for terminal atoms of 0.002
3.a Ternary CH refined with riding coordinates:
 C00Z(H00Z), C011(H011)
3.b Secondary CH2 refined with riding coordinates:
 C00S(H00U,H00V), C00U(H00D,H00E)
3.c Aromatic/amide H refined with riding coordinates:
 C00W(H00W), C015(H015), C017(H017), C00T(H00T), C00A(H00A), C00G(H00G),
 C00R(H00R), C00B(H00B), C014(H014), C00H(H00H), C016(H016), C00Q(H00Q),
 C00F(H00F), C013(H013), C00C(H00C), C00L(H00L)
3.d Fitted hexagon refined as free rotating group:
 N008(C00W,C015,C017,C00T,C00X), C00A(C00G,C00R,C00E,N00D,C00B), C00M(C009,
 C014,C00H,C016,C00Q), C00N(C00V,C00F,C013,C00C,C00L)
3.e Tetrahedral OH refined with riding coordinates:
 O00P(H00P)
3.f Idealised Me refined as rotating group:
 C00I(H00I,H00J,H00K), N00O(H00N,H00O,H00S), N012(H01A,H01B,H01C), C018(H01D,
 H01E,H01F)
3.g Idealised tetrahedral OH refined as rotating group:
 O00J(H00M)
;
_olex2_exptl_crystal_mounting_method many
_olex2_submission_special_instructions 'No special instructions were received'
_oxdiff_exptl_absorpt_empirical_details
;
Empirical correction (ABSPACK) includes:
- Absorption correction using spherical harmonics
- Frame scaling
;
_oxdiff_exptl_absorpt_empirical_full_max 4.073
_oxdiff_exptl_absorpt_empirical_full_min 0.491

loop_
_space_group_symop_operation_xyz
'x, y, z'
'-x, y+1/2, -z'

loop_
_atom_site_label
_atom_site_type_symbol
_atom_site_fract_x
_atom_site_fract_y
_atom_site_fract_z
_atom_site_U_iso_or_equiv
_atom_site_adp_type
_atom_site_occupancy
_atom_site_site_symmetry_order
_atom_site_calc_flag
_atom_site_refinement_flags_posn
_atom_site_refinement_flags_adp
_atom_site_refinement_flags_occupancy
_atom_site_disorder_assembly
_atom_site_disorder_group
Pt01 Pt 0.23639(5) 0.26155(5) 0.01188(4) 0.0195(2) Uani 1 1 d . . . . .
Pt02 Pt 0.73538(5) 0.61127(5) 0.51062(4) 0.0202(2) Uani 1 1 d . . . . .
Cl03 Cl 0.1410(3) 0.1746(7) 0.1106(3) 0.0260(11) Uani 1 1 d . . . . .
Cl04 Cl 0.0939(3) 0.2094(7) -0.0928(3) 0.0219(11) Uani 1 1 d . . . . .
Cl05 Cl 0.5951(3) 0.6572(8) 0.4042(3) 0.0271(12) Uani 1 1 d . . . . .
Cl06 Cl 0.6332(3) 0.6783(7) 0.6067(3) 0.0280(11) Uani 1 1 d . . . . .
O007 O 0.3308(8) 0.6843(17) 0.3295(7) 0.033(3) Uani 1 1 d . . . . .
N008 N 0.8585(7) 0.5472(16) 0.5966(5) 0.025(4) Uani 1 1 d G . . . .
C00W C 0.8655(7) 0.5531(17) 0.6804(6) 0.034(5) Uani 1 1 d G . . . .
H00W H 0.8115 0.5989 0.7006 0.040 Uiso 1 1 calc R U . . .
C015 C 0.9516(9) 0.492(2) 0.7345(4) 0.035(5) Uani 1 1 d G . . . .
H015 H 0.9563 0.4957 0.7918 0.042 Uiso 1 1 calc R U . . .
C017 C 1.0306(8) 0.425(2) 0.7049(6) 0.038(6) Uani 1 1 d G . . . .
H017 H 1.0894 0.3827 0.7419 0.046 Uiso 1 1 calc R U . . .
C00T C 1.0236(7) 0.4188(18) 0.6212(7) 0.028(5) Uani 1 1 d G . . . .
H00T H 1.0776 0.3729 0.6009 0.034 Uiso 1 1 calc R U . . .
C00X C 0.9376(8) 0.4801(17) 0.5670(5) 0.023(4) Uani 1 1 d G . . . .
C00A C 0.4569(8) 0.3797(18) 0.2331(4) 0.033(5) Uani 1 1 d G . . . .
H00A H 0.4631 0.3738 0.2905 0.039 Uiso 1 1 calc R U . . .
C00G C 0.5344(7) 0.4503(19) 0.2025(6) 0.033(5) Uani 1 1 d G . . . .
H00G H 0.5935 0.4926 0.2390 0.040 Uiso 1 1 calc R U . . .
C00R C 0.5253(7) 0.4589(19) 0.1185(6) 0.032(5) Uani 1 1 d G . . . .
H00R H 0.5782 0.5071 0.0976 0.038 Uiso 1 1 calc R U . . .
C00E C 0.4388(8) 0.3969(18) 0.0652(4) 0.029(5) Uani 1 1 d G . . . .
N00D N 0.3614(7) 0.3264(16) 0.0957(5) 0.019(3) Uani 1 1 d G . . . .
C00B C 0.3705(7) 0.3177(15) 0.1797(5) 0.019(4) Uani 1 1 d G . . . .
H00B H 0.3176 0.2695 0.2006 0.023 Uiso 1 1 calc R U . . .
C00I C 0.1676(15) 0.743(3) -0.1120(11) 0.039(5) Uani 1 1 d . . . . .
H00I H 0.1030 0.7289 -0.1513 0.059 Uiso 1 1 calc R U . . .
H00J H 0.2154 0.6561 -0.1233 0.059 Uiso 1 1 calc R U . . .
H00K H 0.1934 0.8628 -0.1169 0.059 Uiso 1 1 calc R U . . .
O00J O 0.3357(9) 0.767(2) 0.1765(7) 0.040(3) Uani 1 1 d . . . . .
H00M H 0.3364 0.7171 0.2212 0.061 Uiso 1 1 calc R U . . .
O00K O 0.1771(8) 0.6708(19) 0.1450(7) 0.036(3) Uani 1 1 d . . . . .
C00M C 0.8249(7) 0.5483(17) 0.4362(6) 0.025(4) Uani 1 1 d G . . . .
C009 C 0.9171(8) 0.4826(18) 0.4788(5) 0.023(4) Uani 1 1 d G . . . .
C014 C 0.9871(7) 0.4258(18) 0.4365(6) 0.030(5) Uani 1 1 d G . . . .
H014 H 1.0501 0.3809 0.4656 0.036 Uiso 1 1 calc R U . . .
C00H C 0.9649(7) 0.4345(19) 0.3516(6) 0.030(4) Uani 1 1 d G . . . .
H00H H 1.0128 0.3956 0.3227 0.036 Uiso 1 1 calc R U . . .
C016 C 0.8728(8) 0.5002(18) 0.3090(5) 0.029(4) Uani 1 1 d G . . . .
H016 H 0.8576 0.5062 0.2509 0.035 Uiso 1 1 calc R U . . .
C00Q C 0.8028(6) 0.5571(17) 0.3513(6) 0.022(4) Uani 1 1 d G . . . .
H00Q H 0.7398 0.6019 0.3222 0.027 Uiso 1 1 calc R U . . .
C00N C 0.3242(7) 0.3323(18) -0.0627(6) 0.021(4) Uani 1 1 d G U . . .
C00V C 0.4172(8) 0.3994(18) -0.0228(4) 0.025(4) Uani 1 1 d G . . . .
C00F C 0.4839(7) 0.4585(18) -0.0677(6) 0.025(4) Uani 1 1 d G . . . .
H00F H 0.5474 0.5044 -0.0404 0.029 Uiso 1 1 calc R U . . .
C013 C 0.4577(8) 0.4503(19) -0.1527(6) 0.033(5) Uani 1 1 d G . . . .
H013 H 0.5033 0.4907 -0.1834 0.039 Uiso 1 1 calc R U . . .
C00C C 0.3647(8) 0.3832(19) -0.1926(4) 0.030(5) Uani 1 1 d G . . . .
H00C H 0.3468 0.3776 -0.2507 0.036 Uiso 1 1 calc R U . . .
C00L C 0.2980(7) 0.3241(18) -0.1477(6) 0.028(4) Uani 1 1 d G . . . .
H00L H 0.2345 0.2782 -0.1750 0.033 Uiso 1 1 calc R U . . .
N00O N 0.0701(8) 0.8264(16) -0.0122(7) 0.027(2) Uani 1 1 d . . . . .
H00N H 0.0112 0.7823 -0.0423 0.032 Uiso 1 1 calc R U . . .
H00O H 0.0784 0.9390 -0.0285 0.032 Uiso 1 1 calc R U . . .
H00S H 0.0690 0.8263 0.0417 0.032 Uiso 1 1 calc R U . . .
O00P O 0.1754(8) 0.572(2) 0.2980(7) 0.037(3) Uani 1 1 d . . . . .
H00P H 0.1806 0.5943 0.2503 0.055 Uiso 1 1 calc R U . . .
C00S C 0.2524(11) 0.767(3) 0.0388(9) 0.027(4) Uani 1 1 d . . . . .
H00U H 0.3085 0.6988 0.0265 0.032 Uiso 1 1 calc R U . . .
H00V H 0.2663 0.8943 0.0318 0.032 Uiso 1 1 calc R U . . .
C00U C 0.2521(11) 0.600(3) 0.4369(10) 0.025(3) Uani 1 1 d . . . . .
H00D H 0.2179 0.4860 0.4410 0.030 Uiso 1 1 calc R U . . .
H00E H 0.2092 0.6944 0.4511 0.030 Uiso 1 1 calc R U . . .
C00Y C 0.2498(13) 0.736(3) 0.1248(11) 0.034(5) Uani 1 1 d . . . . .
C00Z C 0.1535(11) 0.716(2) -0.0243(9) 0.025(3) Uani 1 1 d . . . . .
H00Z H 0.1378 0.5889 -0.0166 0.030 Uiso 1 1 calc R U . . .
C010 C 0.2560(13) 0.625(3) 0.3504(11) 0.035(4) Uani 1 1 d . . . . .
C011 C 0.3508(12) 0.600(2) 0.5016(10) 0.029(4) Uani 1 1 d . U . . .
H011 H 0.3886 0.4894 0.4956 0.035 Uiso 1 1 calc R U . . .
N012 N 0.4152(8) 0.7599(15) 0.4917(7) 0.028(3) Uani 1 1 d . . . . .
H01A H 0.4219 0.7653 0.4391 0.034 Uiso 1 1 calc R U . . .
H01B H 0.4768 0.7491 0.5262 0.034 Uiso 1 1 calc R U . . .
H01C H 0.3851 0.8604 0.5037 0.034 Uiso 1 1 calc R U . . .
C018 C 0.3339(12) 0.607(3) 0.5884(10) 0.029(4) Uani 1 1 d . . . . .
H01D H 0.3009 0.7187 0.5961 0.043 Uiso 1 1 calc R U . . .
H01E H 0.3987 0.5995 0.6282 0.043 Uiso 1 1 calc R U . . .
H01F H 0.2914 0.5078 0.5966 0.043 Uiso 1 1 calc R U . . .

loop_
_atom_site_aniso_label
_atom_site_aniso_U_11
_atom_site_aniso_U_22
_atom_site_aniso_U_33
_atom_site_aniso_U_23
_atom_site_aniso_U_13
_atom_site_aniso_U_12
Pt01 0.0167(4) 0.0266(6) 0.0168(4) 0.0011(4) 0.0070(3) 0.0004(4)
Pt02 0.0174(4) 0.0267(6) 0.0178(4) -0.0002(4) 0.0071(3) 0.0002(4)
Cl03 0.022(2) 0.037(3) 0.022(2) 0.0050(17) 0.0100(16) -0.0036(18)
Cl04 0.0176(19) 0.030(3) 0.019(2) 0.0039(18) 0.0051(16) 0.0020(19)
Cl05 0.021(2) 0.039(4) 0.022(2) 0.002(2) 0.0075(17) 0.003(2)
Cl06 0.022(2) 0.043(3) 0.020(2) -0.0003(18) 0.0076(16) 0.0036(19)
O007 0.028(5) 0.042(7) 0.035(7) 0.009(5) 0.019(5) -0.001(5)
N008 0.025(8) 0.025(10) 0.025(8) 0.002(7) 0.009(6) -0.009(7)
C00W 0.028(10) 0.052(16) 0.020(9) 0.004(9) 0.007(8) -0.013(9)
C015 0.037(10) 0.037(14) 0.034(11) 0.003(10) 0.016(9) 0.006(10)
C017 0.029(10) 0.059(15) 0.025(10) 0.013(10) 0.001(8) 0.024(11)
C00T 0.028(10) 0.031(12) 0.031(10) -0.004(9) 0.016(8) 0.002(9)
C00X 0.028(10) 0.022(11) 0.018(9) 0.001(7) 0.008(7) -0.008(8)
C00A 0.035(10) 0.041(15) 0.017(9) -0.003(9) -0.006(8) -0.007(10)
C00G 0.032(10) 0.032(12) 0.034(11) 0.014(9) 0.004(8) 0.001(9)
C00R 0.022(9) 0.046(14) 0.026(10) 0.000(10) 0.003(8) -0.011(10)
C00E 0.026(10) 0.020(11) 0.042(11) 0.006(9) 0.010(8) -0.009(8)
N00D 0.021(7) 0.026(9) 0.014(7) -0.001(6) 0.009(6) -0.012(7)
C00B 0.023(8) 0.020(10) 0.017(8) -0.002(7) 0.007(6) -0.010(7)
C00I 0.046(10) 0.044(12) 0.033(9) 0.003(8) 0.019(8) 0.014(8)
O00J 0.027(6) 0.064(9) 0.029(6) 0.009(6) 0.005(5) -0.003(5)
O00K 0.019(5) 0.056(8) 0.035(7) 0.007(6) 0.012(4) -0.007(5)
C00M 0.010(6) 0.037(9) 0.026(7) -0.005(6) 0.002(5) 0.000(5)
C009 0.031(10) 0.019(10) 0.023(9) 0.006(7) 0.017(7) 0.003(8)
C014 0.022(9) 0.038(12) 0.036(11) 0.003(9) 0.016(8) 0.007(9)
C00H 0.033(10) 0.024(10) 0.037(10) -0.005(8) 0.017(8) -0.005(8)
C016 0.024(8) 0.032(11) 0.038(10) -0.008(8) 0.018(8) -0.005(8)
C00Q 0.021(8) 0.023(10) 0.022(9) 0.003(7) 0.005(7) -0.003(7)
C00N 0.021(4) 0.021(4) 0.021(4) -0.0002(14) 0.0051(17) 0.0005(14)
C00V 0.012(8) 0.043(12) 0.016(8) 0.003(8) -0.002(6) 0.004(8)
C00F 0.023(9) 0.029(10) 0.024(9) 0.001(8) 0.009(7) 0.001(8)
C013 0.027(9) 0.045(12) 0.035(10) 0.008(9) 0.026(8) -0.004(9)
C00C 0.035(10) 0.043(12) 0.014(8) -0.002(8) 0.010(7) 0.006(9)
C00L 0.034(10) 0.032(11) 0.020(9) 0.009(8) 0.014(8) 0.003(9)
N00O 0.019(5) 0.033(6) 0.028(6) 0.005(5) 0.005(4) -0.002(5)
O00P 0.023(5) 0.061(9) 0.023(6) 0.011(6) -0.001(4) -0.010(5)
C00S 0.017(7) 0.049(10) 0.015(7) 0.002(7) 0.006(5) 0.004(6)
C00U 0.021(7) 0.028(8) 0.029(9) -0.003(8) 0.010(6) 0.000(6)
C00Y 0.021(8) 0.050(12) 0.031(10) 0.008(8) 0.005(7) 0.001(7)
C00Z 0.025(7) 0.024(9) 0.022(7) 0.000(6) -0.002(6) -0.002(6)
C010 0.028(9) 0.033(9) 0.046(11) 0.021(9) 0.012(7) 0.013(7)
C011 0.027(7) 0.029(8) 0.031(7) -0.002(6) 0.002(6) -0.010(6)
N012 0.020(5) 0.039(7) 0.027(6) 0.006(5) 0.008(5) 0.010(5)
C018 0.029(8) 0.030(9) 0.032(9) 0.012(8) 0.016(7) 0.005(6)

loop_
_atom_type_symbol
_atom_type_description
_atom_type_scat_dispersion_real
_atom_type_scat_dispersion_imag
_atom_type_scat_source
C C 0.0181 0.0091 'International Tables Vol C Tables 4.2.6.8 and 6.1.1.4'
H H 0.0000 0.0000 'International Tables Vol C Tables 4.2.6.8 and 6.1.1.4'
Cl Cl 0.3639 0.7018 'International Tables Vol C Tables 4.2.6.8 and 6.1.1.4'
N N 0.0311 0.0180 'International Tables Vol C Tables 4.2.6.8 and 6.1.1.4'
O O 0.0492 0.0322 'International Tables Vol C Tables 4.2.6.8 and 6.1.1.4'
Pt Pt -4.5932 6.9264 'International Tables Vol C Tables 4.2.6.8 and 6.1.1.4'

loop_
_geom_angle_atom_site_label_1
_geom_angle_atom_site_label_2
_geom_angle_atom_site_label_3
_geom_angle
_geom_angle_site_symmetry_1
_geom_angle_site_symmetry_3
_geom_angle_publ_flag
Cl04 Pt01 Cl03 88.85(15) . . ?
N00D Pt01 Cl03 95.4(3) . . ?
N00D Pt01 Cl04 174.6(3) . . ?
C00N Pt01 Cl03 175.8(3) . . ?
C00N Pt01 Cl04 95.3(3) . . ?
C00N Pt01 N00D 80.5(4) . . ?
Cl05 Pt02 Cl06 88.78(15) . . ?
N008 Pt02 Cl05 173.9(4) . . ?
N008 Pt02 Cl06 95.2(3) . . ?
C00M Pt02 Cl05 94.1(3) . . ?
C00M Pt02 Cl06 176.8(3) . . ?
C00M Pt02 N008 81.8(4) . . ?
C00W N008 Pt02 124.7(5) . . ?
C00W N008 C00X 120.0 . . ?
C00X N008 Pt02 115.1(6) . . ?
N008 C00W H00W 120.0 . . ?
N008 C00W C015 120.0 . . ?
C015 C00W H00W 120.0 . . ?
C00W C015 H015 120.0 . . ?
C00W C015 C017 120.0 . . ?
C017 C015 H015 120.0 . . ?
C015 C017 H017 120.0 . . ?
C00T C017 C015 120.0 . . ?
C00T C017 H017 120.0 . . ?
C017 C00T H00T 120.0 . . ?
C00X C00T C017 120.0 . . ?
C00X C00T H00T 120.0 . . ?
N008 C00X C009 112.5(8) . . ?
C00T C00X N008 120.0 . . ?
C00T C00X C009 127.5(8) . . ?
C00G C00A H00A 120.0 . . ?
C00G C00A C00B 120.0 . . ?
C00B C00A H00A 120.0 . . ?
C00A C00G H00G 120.0 . . ?
C00R C00G C00A 120.0 . . ?
C00R C00G H00G 120.0 . . ?
C00G C00R H00R 120.0 . . ?
C00E C00R C00G 120.0 . . ?
C00E C00R H00R 120.0 . . ?
C00R C00E C00V 126.8(8) . . ?
N00D C00E C00R 120.0 . . ?
N00D C00E C00V 113.2(8) . . ?
C00E N00D Pt01 115.7(5) . . ?
C00B N00D Pt01 124.1(5) . . ?
C00B N00D C00E 120.0 . . ?
C00A C00B H00B 120.0 . . ?
N00D C00B C00A 120.0 . . ?
N00D C00B H00B 120.0 . . ?
H00I C00I H00J 109.5 . . ?
H00I C00I H00K 109.5 . . ?
H00J C00I H00K 109.5 . . ?
C00Z C00I H00I 109.5 . . ?
C00Z C00I H00J 109.5 . . ?
C00Z C00I H00K 109.5 . . ?
C00Y O00J H00M 109.5 . . ?
C009 C00M Pt02 112.3(5) . . ?
C009 C00M C00Q 120.0 . . ?
C00Q C00M Pt02 127.7(5) . . ?
C00M C009 C00X 117.9(8) . . ?
C00M C009 C014 120.0 . . ?
C014 C009 C00X 122.0(8) . . ?
C009 C014 H014 120.0 . . ?
C00H C014 C009 120.0 . . ?
C00H C014 H014 120.0 . . ?
C014 C00H H00H 120.0 . . ?
C014 C00H C016 120.0 . . ?
C016 C00H H00H 120.0 . . ?
C00H C016 H016 120.0 . . ?
C00Q C016 C00H 120.0 . . ?
C00Q C016 H016 120.0 . . ?
C00M C00Q H00Q 120.0 . . ?
C016 C00Q C00M 120.0 . . ?
C016 C00Q H00Q 120.0 . . ?
C00V C00N Pt01 114.3(5) . . ?
C00V C00N C00L 120.0 . . ?
C00L C00N Pt01 125.6(5) . . ?
C00N C00V C00E 115.9(8) . . ?
C00F C00V C00E 124.0(8) . . ?
C00F C00V C00N 120.0 . . ?
C00V C00F H00F 120.0 . . ?
C00V C00F C013 120.0 . . ?
C013 C00F H00F 120.0 . . ?
C00F C013 H013 120.0 . . ?
C00C C013 C00F 120.0 . . ?
C00C C013 H013 120.0 . . ?
C013 C00C H00C 120.0 . . ?
C013 C00C C00L 120.0 . . ?
C00L C00C H00C 120.0 . . ?
C00N C00L H00L 120.0 . . ?
C00C C00L C00N 120.0 . . ?
C00C C00L H00L 120.0 . . ?
H00N N00O H00O 109.5 . . ?
H00N N00O H00S 109.5 . . ?
H00O N00O H00S 109.5 . . ?
C00Z N00O H00N 109.5 . . ?
C00Z N00O H00O 109.5 . . ?
C00Z N00O H00S 109.5 . . ?
C010 O00P H00P 109.5 . . ?
H00U C00S H00V 107.6 . . ?
C00Y C00S H00U 108.7 . . ?
C00Y C00S H00V 108.7 . . ?
C00Y C00S C00Z 114.2(14) . . ?
C00Z C00S H00U 108.7 . . ?
C00Z C00S H00V 108.7 . . ?
H00D C00U H00E 107.1 . . ?
C010 C00U H00D 107.8 . . ?
C010 C00U H00E 107.8 . . ?
C010 C00U C011 118.1(13) . . ?
C011 C00U H00D 107.8 . . ?
C011 C00U H00E 107.8 . . ?
O00J C00Y C00S 113.5(15) . . ?
O00K C00Y O00J 123.3(16) . . ?
O00K C00Y C00S 122.9(16) . . ?
C00I C00Z C00S 109.4(14) . . ?
C00I C00Z H00Z 109.3 . . ?
N00O C00Z C00I 109.4(13) . . ?
N00O C00Z C00S 110.2(13) . . ?
N00O C00Z H00Z 109.3 . . ?
C00S C00Z H00Z 109.3 . . ?
O007 C010 O00P 123.0(16) . . ?
O007 C010 C00U 123.1(17) . . ?
O00P C010 C00U 113.8(15) . . ?
C00U C011 H011 108.9 . . ?
C00U C011 N012 111.1(13) . . ?
C00U C011 C018 111.9(13) . . ?
N012 C011 H011 108.9 . . ?
N012 C011 C018 107.1(13) . . ?
C018 C011 H011 108.9 . . ?
C011 N012 H01A 109.5 . . ?
C011 N012 H01B 109.5 . . ?
C011 N012 H01C 109.5 . . ?
H01A N012 H01B 109.5 . . ?
H01A N012 H01C 109.5 . . ?
H01B N012 H01C 109.5 . . ?
C011 C018 H01D 109.5 . . ?
C011 C018 H01E 109.5 . . ?
C011 C018 H01F 109.5 . . ?
H01D C018 H01E 109.5 . . ?
H01D C018 H01F 109.5 . . ?
H01E C018 H01F 109.5 . . ?

loop_
_geom_bond_atom_site_label_1
_geom_bond_atom_site_label_2
_geom_bond_distance
_geom_bond_site_symmetry_2
_geom_bond_publ_flag
Pt01 Cl03 2.433(4) . ?
Pt01 Cl04 2.336(4) . ?
Pt01 N00D 2.009(7) . ?
Pt01 C00N 2.005(7) . ?
Pt02 Cl05 2.326(4) . ?
Pt02 Cl06 2.427(4) . ?
Pt02 N008 2.008(8) . ?
Pt02 C00M 2.005(7) . ?
O007 C010 1.24(2) . ?
N008 C00W 1.3900 . ?
N008 C00X 1.3900 . ?
C00W H00W 0.9500 . ?
C00W C015 1.3900 . ?
C015 H015 0.9500 . ?
C015 C017 1.3900 . ?
C017 H017 0.9500 . ?
C017 C00T 1.3900 . ?
C00T H00T 0.9500 . ?
C00T C00X 1.3900 . ?
C00X C009 1.444(11) . ?
C00A H00A 0.9500 . ?
C00A C00G 1.3900 . ?
C00A C00B 1.3900 . ?
C00G H00G 0.9500 . ?
C00G C00R 1.3900 . ?
C00R H00R 0.9500 . ?
C00R C00E 1.3900 . ?
C00E N00D 1.3900 . ?
C00E C00V 1.438(10) . ?
N00D C00B 1.3900 . ?
C00B H00B 0.9500 . ?
C00I H00I 0.9800 . ?
C00I H00J 0.9800 . ?
C00I H00K 0.9800 . ?
C00I C00Z 1.55(2) . ?
O00J H00M 0.8400 . ?
O00J C00Y 1.31(2) . ?
O00K C00Y 1.23(2) . ?
C00M C009 1.3900 . ?
C00M C00Q 1.3900 . ?
C009 C014 1.3900 . ?
C014 H014 0.9500 . ?
C014 C00H 1.3900 . ?
C00H H00H 0.9500 . ?
C00H C016 1.3900 . ?
C016 H016 0.9500 . ?
C016 C00Q 1.3900 . ?
C00Q H00Q 0.9500 . ?
C00N C00V 1.3900 . ?
C00N C00L 1.3900 . ?
C00V C00F 1.3900 . ?
C00F H00F 0.9500 . ?
C00F C013 1.3900 . ?
C013 H013 0.9500 . ?
C013 C00C 1.3900 . ?
C00C H00C 0.9500 . ?
C00C C00L 1.3900 . ?
C00L H00L 0.9500 . ?
N00O H00N 0.9100 . ?
N00O H00O 0.9100 . ?
N00O H00S 0.9100 . ?
N00O C00Z 1.468(18) . ?
O00P H00P 0.8400 . ?
O00P C010 1.31(2) . ?
C00S H00U 0.9900 . ?
C00S H00V 0.9900 . ?
C00S C00Y 1.47(2) . ?
C00S C00Z 1.56(2) . ?
C00U H00D 0.9900 . ?
C00U H00E 0.9900 . ?
C00U C010 1.48(2) . ?
C00U C011 1.52(2) . ?
C00Z H00Z 1.0000 . ?
C011 H011 1.0000 . ?
C011 N012 1.530(19) . ?
C011 C018 1.53(2) . ?
N012 H01A 0.9100 . ?
N012 H01B 0.9100 . ?
N012 H01C 0.9100 . ?
C018 H01D 0.9800 . ?
C018 H01E 0.9800 . ?
C018 H01F 0.9800 . ?

loop_
_geom_torsion_atom_site_label_1
_geom_torsion_atom_site_label_2
_geom_torsion_atom_site_label_3
_geom_torsion_atom_site_label_4
_geom_torsion
_geom_torsion_site_symmetry_1
_geom_torsion_site_symmetry_2
_geom_torsion_site_symmetry_3
_geom_torsion_site_symmetry_4
_geom_torsion_publ_flag
Pt01 N00D C00B C00A -174.4(10) . . . . ?
Pt01 C00N C00V C00E 4.1(11) . . . . ?
Pt01 C00N C00V C00F -178.0(9) . . . . ?
Pt01 C00N C00L C00C 177.7(10) . . . . ?
Pt02 N008 C00W C015 174.6(10) . . . . ?
Pt02 N008 C00X C00T -175.1(9) . . . . ?
Pt02 N008 C00X C009 4.4(10) . . . . ?
Pt02 C00M C009 C00X -4.0(10) . . . . ?
Pt02 C00M C009 C014 177.5(8) . . . . ?
Pt02 C00M C00Q C016 -177.0(10) . . . . ?
N008 C00W C015 C017 0.0 . . . . ?
N008 C00X C009 C00M -0.2(12) . . . . ?
N008 C00X C009 C014 178.3(7) . . . . ?
C00W N008 C00X C00T 0.0 . . . . ?
C00W N008 C00X C009 179.5(12) . . . . ?
C00W C015 C017 C00T 0.0 . . . . ?
C015 C017 C00T C00X 0.0 . . . . ?
C017 C00T C00X N008 0.0 . . . . ?
C017 C00T C00X C009 -179.4(14) . . . . ?
C00T C00X C009 C00M 179.2(8) . . . . ?
C00T C00X C009 C014 -2.3(15) . . . . ?
C00X N008 C00W C015 0.0 . . . . ?
C00X C009 C014 C00H -178.5(13) . . . . ?
C00A C00G C00R C00E 0.0 . . . . ?
C00G C00A C00B N00D 0.0 . . . . ?
C00G C00R C00E N00D 0.0 . . . . ?
C00G C00R C00E C00V 178.8(14) . . . . ?
C00R C00E N00D Pt01 174.9(9) . . . . ?
C00R C00E N00D C00B 0.0 . . . . ?
C00R C00E C00V C00N -178.9(8) . . . . ?
C00R C00E C00V C00F 3.3(16) . . . . ?
C00E N00D C00B C00A 0.0 . . . . ?
C00E C00V C00F C013 177.8(13) . . . . ?
N00D C00E C00V C00N 0.0(12) . . . . ?
N00D C00E C00V C00F -177.9(8) . . . . ?
C00B C00A C00G C00R 0.0 . . . . ?
C00M C009 C014 C00H 0.0 . . . . ?
C009 C00M C00Q C016 0.0 . . . . ?
C009 C014 C00H C016 0.0 . . . . ?
C014 C00H C016 C00Q 0.0 . . . . ?
C00H C016 C00Q C00M 0.0 . . . . ?
C00Q C00M C009 C00X 178.5(12) . . . . ?
C00Q C00M C009 C014 0.0 . . . . ?
C00N C00V C00F C013 0.0 . . . . ?
C00V C00E N00D Pt01 -4.0(11) . . . . ?
C00V C00E N00D C00B -178.9(12) . . . . ?
C00V C00N C00L C00C 0.0 . . . . ?
C00V C00F C013 C00C 0.0 . . . . ?
C00F C013 C00C C00L 0.0 . . . . ?
C013 C00C C00L C00N 0.0 . . . . ?
C00L C00N C00V C00E -178.0(12) . . . . ?
C00L C00N C00V C00F 0.0 . . . . ?
C00Y C00S C00Z C00I -176.5(19) . . . . ?
C00Y C00S C00Z N00O 63(2) . . . . ?
C00Z C00S C00Y O00J 175.1(17) . . . . ?
C00Z C00S C00Y O00K 2(3) . . . . ?
C010 C00U C011 N012 50(2) . . . . ?
C010 C00U C011 C018 169.4(18) . . . . ?
C011 C00U C010 O007 -17(3) . . . . ?
C011 C00U C010 O00P 160.6(17) . . . . ?
